data_4343303
loop_
_publ_author_name
'Zamorano, Ana'
'Rend\'on, Nuria'
'Valpuesta, Jos\'e E V'
'\'Alvarez, Eleuterio'
'Carmona, Ernesto'

_publ_section_title
;
 Synthesis and Reactivity toward H2 of (\h(5)-C5Me5)Rh(III) Complexes with
 Bulky Aminopyridinate Ligands.
;
_journal_issue 13
_journal_name_full 'Inorganic chemistry'
_journal_page_first 6573
_journal_page_last 6581
_journal_paper_doi 10.1021/acs.inorgchem.5b00905
_journal_volume 54
_journal_year 2015
_chemical_formula_moiety 'C32 H12 B F24, C31 H38 N2 Rh'
_chemical_formula_sum 'C63 H50 B F24 N2 Rh'
_chemical_formula_weight 1404.76
_chemical_name_systematic
; 
 ? 
;
_space_group_IT_number 14
_symmetry_cell_setting monoclinic
_symmetry_space_group_name_Hall '-P 2yn'
_symmetry_space_group_name_H-M 'P 1 21/n 1'
_atom_sites_solution_hydrogens geom
_atom_sites_solution_primary direct
_atom_sites_solution_secondary difmap
_audit_creation_method SHELXL-97
_cell_angle_alpha 90.00
_cell_angle_beta 90.497(3)
_cell_angle_gamma 90.00
_cell_formula_units_Z 4
_cell_length_a 12.1424(7)
_cell_length_b 28.8265(15)
_cell_length_c 17.5949(9)
_cell_measurement_reflns_used 7936
_cell_measurement_temperature 173(2)
_cell_measurement_theta_max 22.65
_cell_measurement_theta_min 2.15
_cell_volume 6158.4(6)
_computing_cell_refinement 'APEX2 Software Suite (Bruker, 2007)'
_computing_data_collection 'APEX2 Software Suite (Bruker, 2007)'
_computing_data_reduction 'APEX2 Software Suite (Bruker, 2007)'
_computing_molecular_graphics 'SHELXTL (Sheldrick, 2008)'
_computing_publication_material 'SHELXTL and publCIF (Westrip, 2010)'
_computing_structure_refinement 'SHELXL97 (Sheldrick, 2008)'
_computing_structure_solution 'SIR2002 (Burla et al., 2003)'
_diffrn_ambient_temperature 173(2)
_diffrn_detector_area_resol_mean 8.26
_diffrn_measured_fraction_theta_full 0.999
_diffrn_measured_fraction_theta_max 0.999
_diffrn_measurement_device_type
;
 Bruker-Nonius X8kappa APEX II CCD area detector
;
_diffrn_measurement_method 'phi and omega scans with narrow frames'
_diffrn_radiation_monochromator graphite
_diffrn_radiation_source 'fine-focus sealed tube'
_diffrn_radiation_type MoK\a
_diffrn_radiation_wavelength 0.71073
_diffrn_reflns_av_R_equivalents 0.0978
_diffrn_reflns_av_sigmaI/netI 0.0862
_diffrn_reflns_limit_h_max 10
_diffrn_reflns_limit_h_min -14
_diffrn_reflns_limit_k_max 34
_diffrn_reflns_limit_k_min -34
_diffrn_reflns_limit_l_max 21
_diffrn_reflns_limit_l_min -21
_diffrn_reflns_number 57353
_diffrn_reflns_theta_full 25.25
_diffrn_reflns_theta_max 25.25
_diffrn_reflns_theta_min 1.82
_diffrn_standards_decay_% 0
_exptl_absorpt_coefficient_mu 0.391
_exptl_absorpt_correction_T_max 0.9619
_exptl_absorpt_correction_T_min 0.8687
_exptl_absorpt_correction_type multi-scan
_exptl_absorpt_process_details
;
program SADABS, Bruker (2001).
;
_exptl_crystal_colour yellow
_exptl_crystal_density_diffrn 1.515
_exptl_crystal_density_method 'not measured'
_exptl_crystal_description plate
_exptl_crystal_F_000 2832
_exptl_crystal_size_max 0.50
_exptl_crystal_size_mid 0.30
_exptl_crystal_size_min 0.10
_refine_diff_density_max 2.493
_refine_diff_density_min -1.913
_refine_diff_density_rms 0.166
_refine_ls_extinction_method none
_refine_ls_goodness_of_fit_ref 1.079
_refine_ls_hydrogen_treatment mixed
_refine_ls_matrix_type fullcycle
_refine_ls_number_parameters 879
_refine_ls_number_reflns 11149
_refine_ls_number_restraints 510
_refine_ls_restrained_S_all 1.089
_refine_ls_R_factor_all 0.1181
_refine_ls_R_factor_gt 0.0623
_refine_ls_shift/su_max 0.001
_refine_ls_shift/su_mean 0.000
_refine_ls_structure_factor_coef Fsqd
_refine_ls_weighting_details 'calc w=1/[\s^2^(Fo^2^)+(0.2000P)^2^+0.0000P] where P=(Fo^2^+2Fc^2^)/3'
_refine_ls_weighting_scheme calc
_refine_ls_wR_factor_gt 0.1479
_refine_ls_wR_factor_ref 0.2177
_reflns_number_gt 7294
_reflns_number_total 11149
_reflns_threshold_expression >2sigma(I)
_cod_data_source_file ic5b00905_si_001.cif
_cod_data_source_block 2b.BArF
_cod_depositor_comments
;
The following automatic conversions were performed:

'_symmetry_cell_setting' value 'Monoclinic' changed to 'monoclinic'
according to
/usr/data/users/saulius/crontab/automatic-downloads/rss-feeds/ACS/lib/dictionaries/cif_core.dic
dictionary named 'cif_core.dic' version 2.4.2 from 2011-04-26.

Automatic conversion script
Id: cif_fix_values 3271 2015-04-21 07:52:19Z andrius 

 Adding full bibliography for 4343295--4343303.cif.
;
_cod_original_sg_symbol_H-M 'P 21/n'
_cod_database_code 4343303

loop_
_symmetry_equiv_pos_as_xyz
'x, y, z'
'-x+1/2, y+1/2, -z+1/2'
'-x, -y, -z'
'x-1/2, -y-1/2, z-1/2'

loop_
_atom_site_label
_atom_site_type_symbol
_atom_site_fract_x
_atom_site_fract_y
_atom_site_fract_z
_atom_site_U_iso_or_equiv
_atom_site_adp_type
_atom_site_occupancy
_atom_site_symmetry_multiplicity
_atom_site_calc_flag
_atom_site_refinement_flags
_atom_site_disorder_assembly
_atom_site_disorder_group
Rh1 Rh -0.08295(5) 0.109514(17) 0.79208(3) 0.0290(2) Uani 1 1 d . A .
N1 N 0.0748(5) 0.0389(2) 0.5806(4) 0.0373(16) Uani 1 1 d . . .
N2 N 0.1577(6) 0.0078(3) 0.4750(4) 0.052(2) Uani 1 1 d . . .
H2N H 0.093(4) -0.006(3) 0.467(6) 0.062 Uiso 1 1 d D . .
C1 C 0.1632(7) 0.0369(3) 0.5361(5) 0.043(2) Uani 1 1 d . A .
C2 C 0.2600(7) 0.0633(3) 0.5507(5) 0.051(2) Uani 1 1 d . . .
H2 H 0.3216 0.0618 0.5179 0.061 Uiso 1 1 calc R A .
C3 C 0.2607(6) 0.0911(3) 0.6141(5) 0.045(2) Uani 1 1 d . A .
H3 H 0.3250 0.1083 0.6268 0.054 Uiso 1 1 calc R . .
C4 C 0.1689(7) 0.0942(3) 0.6596(5) 0.047(2) Uani 1 1 d . . .
H4 H 0.1673 0.1147 0.7018 0.057 Uiso 1 1 calc R A .
C5 C 0.0790(7) 0.0663(3) 0.6417(4) 0.0365(19) Uani 1 1 d . A .
C6 C -0.0217(6) 0.0661(2) 0.6883(4) 0.0343(18) Uani 1 1 d . . .
C7 C -0.1144(7) 0.0922(2) 0.6661(4) 0.0356(18) Uani 1 1 d . A .
C8 C -0.2160(6) 0.0872(3) 0.7052(4) 0.0371(19) Uani 1 1 d . . .
H8 H -0.2788 0.1041 0.6884 0.045 Uiso 1 1 calc R A .
C9 C -0.2245(7) 0.0574(3) 0.7686(4) 0.040(2) Uani 1 1 d . A .
H9 H -0.2927 0.0536 0.7940 0.048 Uiso 1 1 calc R . .
C10 C -0.1305(7) 0.0337(2) 0.7932(5) 0.0385(19) Uani 1 1 d . . .
H10 H -0.1340 0.0154 0.8380 0.046 Uiso 1 1 calc R A .
C11 C -0.0286(6) 0.0364(2) 0.7526(4) 0.0343(18) Uani 1 1 d . A .
C12 C -0.1101(8) 0.1238(3) 0.5984(5) 0.048(2) Uani 1 1 d . . .
H12A H -0.0529 0.1473 0.6064 0.072 Uiso 1 1 calc R A .
H12B H -0.1816 0.1390 0.5914 0.072 Uiso 1 1 calc R . .
H12C H -0.0929 0.1056 0.5529 0.072 Uiso 1 1 calc R . .
C13 C 0.0691(7) 0.0077(3) 0.7774(5) 0.047(2) Uani 1 1 d . . .
H13A H 0.0857 -0.0154 0.7382 0.070 Uiso 1 1 calc R A .
H13B H 0.0521 -0.0082 0.8252 0.070 Uiso 1 1 calc R . .
H13C H 0.1331 0.0280 0.7850 0.070 Uiso 1 1 calc R . .
C14 C 0.0781(7) 0.1619(3) 0.8524(5) 0.040(2) Uani 1 1 d . A .
H14 H 0.1378 0.1477 0.8212 0.048 Uiso 1 1 calc R . .
C15 C -0.0137(7) 0.1783(2) 0.8020(4) 0.0381(19) Uani 1 1 d . . .
C16 C -0.1162(6) 0.1756(2) 0.8417(4) 0.0346(18) Uani 1 1 d . A .
C17 C -0.1016(7) 0.1409(3) 0.8997(4) 0.042(2) Uani 1 1 d . . .
C18 C 0.0138(7) 0.1249(3) 0.8911(4) 0.041(2) Uani 1 1 d . A .
C19 C 0.1270(8) 0.1986(3) 0.9068(6) 0.060(3) Uani 1 1 d . . .
H19A H 0.1748 0.2196 0.8784 0.090 Uiso 1 1 calc R A .
H19B H 0.1701 0.1831 0.9468 0.090 Uiso 1 1 calc R . .
H19C H 0.0672 0.2163 0.9300 0.090 Uiso 1 1 calc R . .
C20 C 0.0068(9) 0.2101(3) 0.7363(5) 0.054(3) Uani 1 1 d . A .
H20A H -0.0617 0.2145 0.7073 0.081 Uiso 1 1 calc R . .
H20B H 0.0628 0.1965 0.7033 0.081 Uiso 1 1 calc R . .
H20C H 0.0328 0.2402 0.7553 0.081 Uiso 1 1 calc R . .
C21 C -0.2191(8) 0.2034(3) 0.8266(6) 0.057(3) Uani 1 1 d . . .
H21A H -0.2342 0.2233 0.8704 0.085 Uiso 1 1 calc R A .
H21B H -0.2813 0.1824 0.8181 0.085 Uiso 1 1 calc R . .
H21C H -0.2087 0.2227 0.7814 0.085 Uiso 1 1 calc R . .
C22 C -0.1851(9) 0.1275(3) 0.9546(5) 0.056(3) Uani 1 1 d . A .
H22A H -0.1737 0.1449 1.0019 0.084 Uiso 1 1 calc R . .
H22B H -0.1791 0.0942 0.9650 0.084 Uiso 1 1 calc R . .
H22C H -0.2584 0.1344 0.9338 0.084 Uiso 1 1 calc R . .
C23 C 0.0648(9) 0.0885(3) 0.9407(5) 0.057(3) Uani 1 1 d . . .
H23A H 0.0995 0.1032 0.9851 0.086 Uiso 1 1 calc R A .
H23B H 0.1206 0.0715 0.9119 0.086 Uiso 1 1 calc R . .
H23C H 0.0077 0.0668 0.9576 0.086 Uiso 1 1 calc R . .
C24A C 0.2452(9) 0.0042(6) 0.4244(8) 0.039(4) Uani 0.50 1 d PGU A 1
C25A C 0.3222(11) -0.0277(5) 0.4512(7) 0.047(4) Uani 0.50 1 d PGU A 1
C26A C 0.4203(9) -0.0343(5) 0.4125(8) 0.062(5) Uani 0.50 1 d PGU A 1
H26A H 0.4729 -0.0561 0.4308 0.075 Uiso 0.50 1 calc PR A 1
C27A C 0.4414(8) -0.0090(5) 0.3469(8) 0.061(5) Uani 0.50 1 d PGU A 1
H27A H 0.5084 -0.0135 0.3205 0.074 Uiso 0.50 1 calc PR A 1
C28A C 0.3644(11) 0.0229(5) 0.3201(6) 0.056(5) Uani 0.50 1 d PGU A 1
H28A H 0.3789 0.0402 0.2754 0.068 Uiso 0.50 1 calc PR A 1
C29A C 0.2664(10) 0.0295(5) 0.3588(8) 0.053(4) Uani 0.50 1 d PGU A 1
C30A C 0.310(2) -0.0562(8) 0.5205(11) 0.066(7) Uani 0.50 1 d PU A 1
H30A H 0.3220 -0.0368 0.5655 0.100 Uiso 0.50 1 calc PR A 1
H30B H 0.3635 -0.0815 0.5201 0.100 Uiso 0.50 1 calc PR A 1
H30C H 0.2350 -0.0692 0.5218 0.100 Uiso 0.50 1 calc PR A 1
C31A C 0.180(2) 0.0645(7) 0.3359(12) 0.069(7) Uani 0.50 1 d PU A 1
H31A H 0.1672 0.0858 0.3782 0.103 Uiso 0.50 1 calc PR A 1
H31B H 0.1115 0.0484 0.3228 0.103 Uiso 0.50 1 calc PR A 1
H31C H 0.2058 0.0820 0.2917 0.103 Uiso 0.50 1 calc PR A 1
C24B C 0.2489(10) 0.0045(6) 0.4257(8) 0.041(4) Uani 0.50 1 d PGU A 2
C25B C 0.3428(11) -0.0229(5) 0.4308(7) 0.049(4) Uani 0.50 1 d PGU A 2
C26B C 0.4234(8) -0.0198(5) 0.3755(8) 0.056(5) Uani 0.50 1 d PGU A 2
H26B H 0.4876 -0.0386 0.3790 0.068 Uiso 0.50 1 calc PR A 2
C27B C 0.4101(10) 0.0107(5) 0.3149(7) 0.059(5) Uani 0.50 1 d PGU A 2
H27B H 0.4652 0.0128 0.2771 0.071 Uiso 0.50 1 calc PR A 2
C28B C 0.3162(11) 0.0381(4) 0.3098(6) 0.060(5) Uani 0.50 1 d PGU A 2
H28B H 0.3071 0.0590 0.2684 0.072 Uiso 0.50 1 calc PR A 2
C29B C 0.2356(9) 0.0350(5) 0.3652(8) 0.050(4) Uani 0.50 1 d PGU A 2
C30B C 0.3579(18) -0.0547(8) 0.4922(13) 0.064(6) Uani 0.50 1 d PU A 2
H30D H 0.4356 -0.0637 0.4955 0.097 Uiso 0.50 1 calc PR A 2
H30E H 0.3125 -0.0823 0.4833 0.097 Uiso 0.50 1 calc PR A 2
H30F H 0.3359 -0.0399 0.5398 0.097 Uiso 0.50 1 calc PR A 2
C31B C 0.127(2) 0.0671(7) 0.3599(14) 0.069(7) Uani 0.50 1 d PU A 2
H31D H 0.1223 0.0811 0.3092 0.104 Uiso 0.50 1 calc PR A 2
H31E H 0.1321 0.0917 0.3983 0.104 Uiso 0.50 1 calc PR A 2
H31F H 0.0619 0.0481 0.3690 0.104 Uiso 0.50 1 calc PR A 2
F1 F 0.9426(5) 0.3626(2) 0.9348(3) 0.0726(17) Uani 1 1 d DU . .
F2 F 0.9522(6) 0.2933(2) 0.8981(4) 0.085(2) Uani 1 1 d DU . .
F3 F 0.8085(5) 0.3312(2) 0.8782(3) 0.0791(19) Uani 1 1 d DU . .
F4 F 1.2617(5) 0.4188(2) 0.7822(3) 0.0797(19) Uani 1 1 d DU . .
F5 F 1.1547(5) 0.47033(19) 0.7386(4) 0.0816(19) Uani 1 1 d DU . .
F6 F 1.2386(4) 0.4273(2) 0.6639(3) 0.0666(16) Uani 1 1 d DU . .
F7 F 0.6502(6) 0.1795(2) 0.6716(4) 0.086(2) Uani 1 1 d DU . .
F8 F 0.6177(8) 0.1834(3) 0.5589(5) 0.125(3) Uani 1 1 d DU . .
F9 F 0.4913(6) 0.1955(3) 0.6349(5) 0.117(3) Uani 1 1 d DU . .
F10 F 0.4911(7) 0.3806(3) 0.7304(4) 0.103(3) Uani 1 1 d DU . .
F11 F 0.3908(8) 0.3562(4) 0.6473(6) 0.156(4) Uani 1 1 d DU . .
F12 F 0.5038(7) 0.4071(3) 0.6237(5) 0.129(3) Uani 1 1 d DU . .
F13 F 0.8750(6) 0.3586(2) 0.2852(3) 0.0775(18) Uani 1 1 d DU . .
F14 F 1.0380(5) 0.3830(3) 0.3054(4) 0.094(2) Uani 1 1 d DU . .
F15 F 0.9116(6) 0.4285(2) 0.2686(4) 0.092(2) Uani 1 1 d DU . .
F16 F 0.8637(5) 0.53600(18) 0.4797(3) 0.0705(17) Uani 1 1 d DU . .
F17 F 0.8571(5) 0.51069(19) 0.5918(3) 0.0744(18) Uani 1 1 d DU . .
F18 F 0.7148(5) 0.5068(2) 0.5224(4) 0.0786(19) Uani 1 1 d DU . .
F19 F 0.9686(8) 0.1540(3) 0.3941(6) 0.135(3) Uani 1 1 d DU . .
F20 F 0.9238(10) 0.2156(4) 0.3383(6) 0.162(4) Uani 1 1 d DU . .
F21 F 0.8265(9) 0.1857(4) 0.4123(7) 0.176(5) Uani 1 1 d DU . .
F22 F 1.2886(6) 0.1927(2) 0.5484(4) 0.092(2) Uani 1 1 d DU . .
F23 F 1.2631(6) 0.2363(3) 0.6396(4) 0.105(3) Uani 1 1 d DU . .
F24 F 1.3199(6) 0.2616(2) 0.5382(4) 0.096(2) Uani 1 1 d DU . .
C32 C 0.9497(6) 0.3489(2) 0.6661(4) 0.0327(17) Uani 1 1 d . . .
C33 C 0.9114(6) 0.3363(2) 0.7373(4) 0.0333(18) Uani 1 1 d . . .
H33 H 0.8483 0.3170 0.7405 0.040 Uiso 1 1 calc R . .
C34 C 0.9624(7) 0.3511(2) 0.8038(4) 0.0361(19) Uani 1 1 d . . .
C35 C 1.0505(7) 0.3798(2) 0.8022(5) 0.0370(19) Uani 1 1 d . . .
H35 H 1.0837 0.3904 0.8481 0.044 Uiso 1 1 calc R . .
C36 C 1.0916(7) 0.3935(2) 0.7323(5) 0.0361(19) Uani 1 1 d . . .
C37 C 1.0393(6) 0.3788(2) 0.6653(4) 0.0347(18) Uani 1 1 d . . .
H37 H 1.0659 0.3895 0.6178 0.042 Uiso 1 1 calc R . .
C38 C 0.9181(6) 0.3349(2) 0.8796(4) 0.041(2) Uani 1 1 d D . .
C39 C 1.1866(7) 0.4268(3) 0.7294(4) 0.047(2) Uani 1 1 d D . .
C40 C 0.7653(6) 0.3135(3) 0.6051(4) 0.0331(18) Uani 1 1 d . . .
C41 C 0.7315(7) 0.2678(3) 0.6082(4) 0.0384(19) Uani 1 1 d . . .
H41 H 0.7834 0.2440 0.5981 0.046 Uiso 1 1 calc R . .
C42 C 0.6219(7) 0.2552(3) 0.6262(5) 0.043(2) Uani 1 1 d . . .
C43 C 0.5441(7) 0.2878(3) 0.6428(5) 0.045(2) Uani 1 1 d . . .
H43 H 0.4706 0.2792 0.6546 0.054 Uiso 1 1 calc R . .
C44 C 0.5769(7) 0.3340(3) 0.6415(4) 0.044(2) Uani 1 1 d . . .
C45 C 0.6852(7) 0.3462(3) 0.6221(4) 0.040(2) Uani 1 1 d . . .
H45 H 0.7044 0.3781 0.6205 0.048 Uiso 1 1 calc R . .
C46 C 0.5931(6) 0.2044(3) 0.6236(5) 0.055(3) Uani 1 1 d D . .
C47 C 0.4938(7) 0.3694(3) 0.6604(4) 0.051(2) Uani 1 1 d D . .
C48 C 0.8903(6) 0.3719(2) 0.5239(4) 0.0325(17) Uani 1 1 d . . .
C49 C 0.9120(6) 0.3666(3) 0.4476(4) 0.0354(18) Uani 1 1 d . . .
H49 H 0.9327 0.3368 0.4299 0.042 Uiso 1 1 calc R . .
C50 C 0.9054(7) 0.4025(3) 0.3954(4) 0.0387(19) Uani 1 1 d . . .
C51 C 0.8779(7) 0.4478(3) 0.4182(5) 0.041(2) Uani 1 1 d . . .
H51 H 0.8742 0.4727 0.3829 0.049 Uiso 1 1 calc R . .
C52 C 0.8564(7) 0.4545(2) 0.4944(4) 0.0377(19) Uani 1 1 d . . .
C53 C 0.8640(7) 0.4183(3) 0.5452(4) 0.0376(19) Uani 1 1 d . . .
H53 H 0.8509 0.4246 0.5973 0.045 Uiso 1 1 calc R . .
C54 C 0.9318(7) 0.3932(3) 0.3142(5) 0.051(2) Uani 1 1 d D . .
C55 C 0.8235(7) 0.5012(3) 0.5210(4) 0.048(2) Uani 1 1 d D . .
C56 C 0.9644(6) 0.2871(2) 0.5517(4) 0.0341(18) Uani 1 1 d . . .
C57 C 0.9243(7) 0.2593(3) 0.4936(4) 0.041(2) Uani 1 1 d . . .
H57 H 0.8522 0.2655 0.4748 0.049 Uiso 1 1 calc R . .
C58 C 0.9825(8) 0.2229(3) 0.4606(5) 0.048(2) Uani 1 1 d . . .
C59 C 1.0907(8) 0.2141(3) 0.4854(5) 0.047(2) Uani 1 1 d . . .
H59 H 1.1329 0.1900 0.4633 0.056 Uiso 1 1 calc R . .
C60 C 1.1336(7) 0.2411(3) 0.5422(5) 0.041(2) Uani 1 1 d . . .
C61 C 1.0723(6) 0.2768(2) 0.5748(4) 0.0355(18) Uani 1 1 d . . .
H61 H 1.1050 0.2947 0.6143 0.043 Uiso 1 1 calc R . .
C62 C 0.9325(9) 0.1948(3) 0.4014(5) 0.071(4) Uani 1 1 d D . .
C63 C 1.2494(7) 0.2329(3) 0.5680(4) 0.046(2) Uani 1 1 d D . .
B1 B 0.8940(7) 0.3296(3) 0.5869(5) 0.0311(19) Uani 1 1 d . . .

loop_
_atom_site_aniso_label
_atom_site_aniso_U_11
_atom_site_aniso_U_22
_atom_site_aniso_U_33
_atom_site_aniso_U_23
_atom_site_aniso_U_13
_atom_site_aniso_U_12
Rh1 0.0390(4) 0.0202(3) 0.0276(3) -0.0026(3) -0.0029(3) 0.0016(2)
N1 0.046(4) 0.033(4) 0.033(4) -0.009(3) 0.003(3) -0.005(3)
N2 0.048(4) 0.071(5) 0.036(4) -0.025(4) 0.011(3) -0.009(4)
C1 0.040(5) 0.041(5) 0.047(5) -0.016(4) 0.006(4) 0.000(4)
C2 0.052(6) 0.059(6) 0.044(5) -0.015(5) 0.008(4) -0.003(5)
C3 0.034(5) 0.053(5) 0.047(5) -0.013(5) -0.002(4) -0.021(4)
C4 0.053(6) 0.042(5) 0.047(5) -0.023(4) 0.000(4) -0.011(4)
C5 0.046(5) 0.033(4) 0.030(4) -0.003(4) -0.005(4) -0.001(4)
C6 0.046(5) 0.027(4) 0.030(4) -0.012(3) -0.001(3) -0.002(3)
C7 0.049(5) 0.028(4) 0.030(4) 0.000(3) -0.009(4) 0.002(4)
C8 0.041(5) 0.036(4) 0.034(4) -0.006(4) 0.000(4) 0.001(4)
C9 0.044(5) 0.037(4) 0.038(5) -0.008(4) 0.008(4) -0.001(4)
C10 0.055(5) 0.021(4) 0.040(5) 0.003(4) 0.010(4) -0.002(4)
C11 0.046(5) 0.023(4) 0.035(4) -0.007(3) 0.003(4) 0.001(3)
C12 0.056(6) 0.053(5) 0.035(5) 0.006(4) 0.000(4) 0.002(5)
C13 0.057(6) 0.029(4) 0.054(6) -0.001(4) 0.003(5) 0.014(4)
C14 0.045(5) 0.034(4) 0.041(5) -0.016(4) -0.006(4) -0.003(4)
C15 0.055(5) 0.027(4) 0.032(4) -0.009(4) -0.003(4) -0.009(4)
C16 0.044(5) 0.025(4) 0.035(4) -0.010(3) -0.013(4) 0.011(3)
C17 0.067(6) 0.032(4) 0.027(4) -0.012(4) 0.000(4) -0.002(4)
C18 0.059(6) 0.029(4) 0.035(5) -0.010(4) -0.013(4) 0.009(4)
C19 0.057(6) 0.055(6) 0.067(7) -0.021(5) -0.017(5) -0.011(5)
C20 0.078(7) 0.031(4) 0.052(6) 0.012(4) -0.002(5) -0.018(5)
C21 0.061(6) 0.036(5) 0.073(7) -0.015(5) -0.014(5) 0.014(5)
C22 0.078(7) 0.042(5) 0.048(6) -0.010(5) 0.016(5) -0.007(5)
C23 0.074(7) 0.052(6) 0.047(6) 0.005(5) -0.019(5) 0.007(5)
C24A 0.045(7) 0.038(7) 0.035(7) -0.016(7) 0.002(7) -0.007(7)
C25A 0.042(8) 0.051(8) 0.048(9) -0.025(7) -0.010(7) 0.001(7)
C26A 0.050(8) 0.071(10) 0.066(10) -0.033(8) 0.002(9) -0.006(8)
C27A 0.058(9) 0.066(11) 0.061(10) -0.034(9) 0.020(8) -0.028(8)
C28A 0.059(10) 0.057(10) 0.053(8) -0.024(8) 0.024(8) -0.035(8)
C29A 0.063(9) 0.047(8) 0.048(8) -0.015(7) 0.013(8) -0.017(7)
C30A 0.086(19) 0.070(13) 0.044(12) -0.010(11) -0.023(11) 0.009(15)
C31A 0.107(18) 0.046(11) 0.053(14) -0.022(11) -0.011(13) 0.002(13)
C24B 0.046(8) 0.039(8) 0.038(7) -0.016(7) 0.005(7) -0.003(7)
C25B 0.041(8) 0.055(8) 0.053(9) -0.026(7) 0.010(7) -0.004(7)
C26B 0.041(8) 0.066(10) 0.063(11) -0.027(8) 0.019(8) -0.011(8)
C27B 0.055(10) 0.062(11) 0.061(9) -0.025(8) 0.023(9) -0.022(8)
C28B 0.071(11) 0.055(10) 0.053(8) -0.019(8) 0.017(9) -0.030(8)
C29B 0.064(9) 0.047(8) 0.040(8) -0.023(7) 0.006(7) -0.014(8)
C30B 0.059(15) 0.066(13) 0.068(15) -0.012(11) -0.003(11) 0.012(12)
C31B 0.092(17) 0.049(12) 0.066(17) -0.026(12) -0.016(13) 0.014(13)
F1 0.095(4) 0.076(3) 0.047(3) -0.006(3) 0.006(3) -0.027(3)
F2 0.110(4) 0.076(4) 0.070(4) 0.021(3) 0.009(3) 0.007(3)
F3 0.072(4) 0.108(4) 0.057(3) 0.011(3) 0.012(3) -0.012(3)
F4 0.072(3) 0.091(4) 0.076(4) 0.017(3) -0.016(3) -0.025(3)
F5 0.075(4) 0.052(3) 0.119(4) -0.009(3) 0.018(3) -0.012(3)
F6 0.059(3) 0.071(3) 0.070(3) -0.002(3) 0.009(3) -0.016(3)
F7 0.096(4) 0.055(3) 0.108(4) 0.006(3) -0.027(3) 0.009(3)
F8 0.149(5) 0.102(5) 0.124(5) -0.016(4) -0.003(4) -0.034(4)
F9 0.099(5) 0.089(4) 0.164(5) 0.016(4) 0.002(4) 0.002(4)
F10 0.125(5) 0.105(4) 0.080(4) -0.014(4) 0.009(4) 0.039(4)
F11 0.133(6) 0.150(6) 0.183(6) -0.038(5) -0.007(5) 0.027(5)
F12 0.141(5) 0.110(5) 0.137(5) 0.021(4) 0.047(4) 0.071(4)
F13 0.093(4) 0.083(4) 0.057(3) -0.016(3) 0.000(3) -0.019(3)
F14 0.087(4) 0.123(5) 0.074(4) -0.018(4) 0.021(3) 0.006(4)
F15 0.130(5) 0.089(4) 0.058(3) 0.011(3) 0.011(3) 0.010(4)
F16 0.094(4) 0.045(3) 0.073(3) 0.010(3) 0.018(3) -0.005(3)
F17 0.108(4) 0.052(3) 0.063(3) -0.005(3) 0.005(3) 0.008(3)
F18 0.077(4) 0.055(3) 0.104(4) -0.009(3) 0.009(3) 0.014(3)
F19 0.151(5) 0.118(5) 0.137(5) -0.032(4) -0.031(4) 0.021(4)
F20 0.194(6) 0.157(6) 0.134(6) -0.011(5) -0.026(5) -0.019(5)
F21 0.168(6) 0.183(7) 0.177(6) -0.040(5) -0.011(5) -0.019(5)
F22 0.081(4) 0.080(4) 0.115(4) -0.004(4) -0.012(3) 0.025(3)
F23 0.081(4) 0.147(5) 0.086(4) -0.002(4) -0.015(3) 0.032(4)
F24 0.080(4) 0.094(4) 0.115(4) 0.025(4) -0.006(3) -0.004(3)
C32 0.044(5) 0.026(4) 0.028(4) 0.004(3) -0.002(3) 0.007(3)
C33 0.044(5) 0.023(4) 0.034(4) 0.002(3) -0.008(4) 0.003(3)
C34 0.053(5) 0.028(4) 0.027(4) -0.003(3) -0.003(4) 0.009(4)
C35 0.048(5) 0.025(4) 0.038(5) -0.002(4) -0.006(4) 0.001(4)
C36 0.045(5) 0.026(4) 0.038(4) 0.003(4) -0.005(4) 0.005(3)
C37 0.046(5) 0.025(4) 0.033(4) 0.000(3) 0.003(4) 0.000(3)
C38 0.061(6) 0.033(4) 0.029(4) -0.007(4) -0.004(4) -0.006(4)
C39 0.047(5) 0.040(5) 0.054(6) -0.003(4) 0.000(5) -0.004(4)
C40 0.043(5) 0.035(4) 0.021(4) 0.003(3) -0.009(3) 0.007(4)
C41 0.043(5) 0.032(4) 0.040(5) 0.001(4) -0.007(4) 0.006(4)
C42 0.043(5) 0.041(5) 0.045(5) 0.009(4) -0.010(4) -0.003(4)
C43 0.036(5) 0.054(6) 0.046(5) 0.003(5) -0.011(4) 0.012(4)
C44 0.050(5) 0.055(6) 0.026(4) -0.002(4) -0.002(4) 0.014(4)
C45 0.050(5) 0.039(4) 0.031(4) -0.003(4) -0.002(4) 0.009(4)
C46 0.028(5) 0.042(5) 0.095(8) 0.019(6) -0.001(5) 0.001(4)
C47 0.047(5) 0.065(6) 0.042(5) 0.006(5) -0.004(4) 0.019(5)
C48 0.042(5) 0.027(4) 0.028(4) 0.001(3) -0.002(3) 0.002(3)
C49 0.041(5) 0.033(4) 0.032(4) 0.000(4) 0.002(4) 0.002(4)
C50 0.043(5) 0.042(5) 0.032(4) 0.004(4) 0.003(4) 0.001(4)
C51 0.049(5) 0.031(4) 0.042(5) 0.012(4) -0.001(4) 0.006(4)
C52 0.049(5) 0.026(4) 0.038(5) 0.006(4) -0.001(4) -0.002(4)
C53 0.055(5) 0.029(4) 0.029(4) 0.000(4) 0.001(4) 0.000(4)
C54 0.058(6) 0.052(6) 0.041(5) 0.012(5) 0.016(5) -0.004(5)
C55 0.060(6) 0.036(5) 0.048(6) 0.012(4) 0.009(5) 0.003(4)
C56 0.046(5) 0.028(4) 0.029(4) 0.008(3) -0.004(4) 0.002(4)
C57 0.055(5) 0.033(4) 0.033(4) 0.004(4) -0.002(4) 0.008(4)
C58 0.066(6) 0.040(5) 0.037(5) -0.002(4) 0.001(4) 0.011(5)
C59 0.067(6) 0.038(5) 0.035(5) -0.004(4) 0.008(4) 0.015(4)
C60 0.048(5) 0.036(4) 0.040(5) 0.012(4) 0.004(4) 0.007(4)
C61 0.044(5) 0.028(4) 0.034(4) 0.001(4) 0.000(4) 0.002(4)
C62 0.096(9) 0.069(7) 0.048(6) -0.013(6) -0.024(6) 0.039(7)
C63 0.050(5) 0.043(5) 0.043(5) 0.006(4) 0.010(4) 0.014(4)
B1 0.040(5) 0.024(4) 0.029(5) 0.001(4) -0.003(4) 0.006(4)

loop_
_atom_type_symbol
_atom_type_description
_atom_type_scat_dispersion_real
_atom_type_scat_dispersion_imag
_atom_type_scat_source
C C 0.0033 0.0016 'International Tables Vol C Tables 4.2.6.8 and 6.1.1.4'
H H 0.0000 0.0000 'International Tables Vol C Tables 4.2.6.8 and 6.1.1.4'
B B 0.0013 0.0007 'International Tables Vol C Tables 4.2.6.8 and 6.1.1.4'
N N 0.0061 0.0033 'International Tables Vol C Tables 4.2.6.8 and 6.1.1.4'
F F 0.0171 0.0103 'International Tables Vol C Tables 4.2.6.8 and 6.1.1.4'
Rh Rh -1.1178 0.9187 'International Tables Vol C Tables 4.2.6.8 and 6.1.1.4'

loop_
_geom_angle_atom_site_label_1
_geom_angle_atom_site_label_2
_geom_angle_atom_site_label_3
_geom_angle
C17 Rh1 C16 39.6(3)
C17 Rh1 C18 40.9(4)
C16 Rh1 C18 65.6(3)
C17 Rh1 C15 65.1(3)
C16 Rh1 C15 39.0(3)
C18 Rh1 C15 62.2(3)
C17 Rh1 C10 112.1(3)
C16 Rh1 C10 144.0(3)
C18 Rh1 C10 109.4(3)
C15 Rh1 C10 170.4(3)
C17 Rh1 C7 159.7(3)
C16 Rh1 C7 123.9(3)
C18 Rh1 C7 156.2(3)
C15 Rh1 C7 109.7(3)
C10 Rh1 C7 76.1(3)
C17 Rh1 C8 129.3(3)
C16 Rh1 C8 112.7(3)
C18 Rh1 C8 167.0(3)
C15 Rh1 C8 125.4(3)
C10 Rh1 C8 63.8(3)
C7 Rh1 C8 36.0(3)
C17 Rh1 C9 110.6(3)
C16 Rh1 C9 120.6(3)
C18 Rh1 C9 132.9(3)
C15 Rh1 C9 153.8(3)
C10 Rh1 C9 35.5(3)
C7 Rh1 C9 64.6(3)
C8 Rh1 C9 35.6(3)
C17 Rh1 C11 133.7(3)
C16 Rh1 C11 171.6(3)
C18 Rh1 C11 106.1(3)
C15 Rh1 C11 138.4(3)
C10 Rh1 C11 36.5(3)
C7 Rh1 C11 63.9(3)
C8 Rh1 C11 75.4(3)
C9 Rh1 C11 64.5(3)
C17 Rh1 C6 164.9(3)
C16 Rh1 C6 149.2(3)
C18 Rh1 C6 124.8(3)
C15 Rh1 C6 115.3(3)
C10 Rh1 C6 64.7(3)
C7 Rh1 C6 35.3(3)
C8 Rh1 C6 63.9(3)
C9 Rh1 C6 75.8(3)
C11 Rh1 C6 35.5(3)
C5 N1 C1 118.2(7)
C1 N2 C24A 121.1(14)
C1 N2 C24B 119.4(14)
N1 C1 N2 117.1(8)
N1 C1 C2 122.6(8)
N2 C1 C2 120.4(8)
C3 C2 C1 117.3(9)
C3 C2 H2 121.4
C1 C2 H2 121.4
C2 C3 C4 120.6(8)
C2 C3 H3 119.7
C4 C3 H3 119.7
C3 C4 C5 117.9(8)
C3 C4 H4 121.0
C5 C4 H4 121.0
N1 C5 C4 123.3(8)
N1 C5 C6 114.7(7)
C4 C5 C6 122.0(7)
C7 C6 C11 119.4(8)
C7 C6 C5 120.4(7)
C11 C6 C5 120.0(7)
C7 C6 Rh1 70.8(5)
C11 C6 Rh1 71.3(4)
C5 C6 Rh1 134.4(5)
C6 C7 C8 120.4(8)
C6 C7 C12 120.8(8)
C8 C7 C12 118.7(7)
C6 C7 Rh1 74.0(4)
C8 C7 Rh1 72.2(5)
C12 C7 Rh1 128.9(6)
C9 C8 C7 120.8(8)
C9 C8 Rh1 72.6(5)
C7 C8 Rh1 71.7(5)
C9 C8 H8 119.6
C7 C8 H8 119.6
Rh1 C8 H8 128.3
C10 C9 C8 118.5(8)
C10 C9 Rh1 70.0(5)
C8 C9 Rh1 71.8(5)
C10 C9 H9 120.8
C8 C9 H9 120.8
Rh1 C9 H9 129.8
C9 C10 C11 121.7(8)
C9 C10 Rh1 74.5(5)
C11 C10 Rh1 73.9(4)
C9 C10 H10 119.1
C11 C10 H10 119.1
Rh1 C10 H10 124.0
C6 C11 C10 119.0(7)
C6 C11 C13 120.6(8)
C10 C11 C13 120.4(7)
C6 C11 Rh1 73.1(4)
C10 C11 Rh1 69.5(4)
C13 C11 Rh1 129.6(6)
C7 C12 H12A 109.5
C7 C12 H12B 109.5
H12A C12 H12B 109.5
C7 C12 H12C 109.5
H12A C12 H12C 109.5
H12B C12 H12C 109.5
C11 C13 H13A 109.5
C11 C13 H13B 109.5
H13A C13 H13B 109.5
C11 C13 H13C 109.5
H13A C13 H13C 109.5
H13B C13 H13C 109.5
C18 C14 C15 96.2(7)
C18 C14 C19 114.0(8)
C15 C14 C19 115.6(7)
C18 C14 H14 110.1
C15 C14 H14 110.1
C19 C14 H14 110.1
C16 C15 C14 109.7(7)
C16 C15 C20 124.1(8)
C14 C15 C20 121.6(8)
C16 C15 Rh1 69.5(4)
C14 C15 Rh1 92.5(5)
C20 C15 Rh1 124.5(6)
C15 C16 C17 106.4(7)
C15 C16 C21 127.3(8)
C17 C16 C21 126.4(9)
C15 C16 Rh1 71.4(4)
C17 C16 Rh1 69.4(4)
C21 C16 Rh1 124.2(6)
C16 C17 C22 124.9(9)
C16 C17 C18 104.7(7)
C22 C17 C18 130.3(9)
C16 C17 Rh1 71.1(4)
C22 C17 Rh1 124.1(6)
C18 C17 Rh1 70.5(5)
C17 C18 C14 108.9(7)
C17 C18 C23 123.0(9)
C14 C18 C23 123.6(8)
C17 C18 Rh1 68.6(4)
C14 C18 Rh1 93.6(5)
C23 C18 Rh1 123.4(6)
C14 C19 H19A 109.5
C14 C19 H19B 109.5
H19A C19 H19B 109.5
C14 C19 H19C 109.5
H19A C19 H19C 109.5
H19B C19 H19C 109.5
C15 C20 H20A 109.5
C15 C20 H20B 109.5
H20A C20 H20B 109.5
C15 C20 H20C 109.5
H20A C20 H20C 109.5
H20B C20 H20C 109.5
C16 C21 H21A 109.5
C16 C21 H21B 109.5
H21A C21 H21B 109.5
C16 C21 H21C 109.5
H21A C21 H21C 109.5
H21B C21 H21C 109.5
C17 C22 H22A 109.5
C17 C22 H22B 109.5
H22A C22 H22B 109.5
C17 C22 H22C 109.5
H22A C22 H22C 109.5
H22B C22 H22C 109.5
C18 C23 H23A 109.5
C18 C23 H23B 109.5
H23A C23 H23B 109.5
C18 C23 H23C 109.5
H23A C23 H23C 109.5
H23B C23 H23C 109.5
C25A C24A C29A 120.0
C25A C24A N2 110.2(14)
C29A C24A N2 129.5(14)
C24A C25A C26A 120.0
C24A C25A C30A 124.9(17)
C26A C25A C30A 115.1(17)
C27A C26A C25A 120.0
C27A C26A H26A 120.0
C25A C26A H26A 120.0
C26A C27A C28A 120.0
C26A C27A H27A 120.0
C28A C27A H27A 120.0
C29A C28A C27A 120.0
C29A C28A H28A 120.0
C27A C28A H28A 120.0
C28A C29A C24A 120.0
C28A C29A C31A 123.8(17)
C24A C29A C31A 116.2(17)
C25B C24B C29B 120.0
C25B C24B N2 130.1(14)
C29B C24B N2 109.9(14)
C26B C25B C24B 120.0
C26B C25B C30B 119.0(16)
C24B C25B C30B 121.0(16)
C25B C26B C27B 120.0
C25B C26B H26B 120.0
C27B C26B H26B 120.0
C28B C27B C26B 120.0
C28B C27B H27B 120.0
C26B C27B H27B 120.0
C27B C28B C29B 120.0
C27B C28B H28B 120.0
C29B C28B H28B 120.0
C28B C29B C24B 120.0
C28B C29B C31B 120.1(17)
C24B C29B C31B 119.8(17)
C25B C30B H30D 109.5
C25B C30B H30E 109.5
H30D C30B H30E 109.5
C25B C30B H30F 109.5
H30D C30B H30F 109.5
H30E C30B H30F 109.5
C29B C31B H31D 109.5
C29B C31B H31E 109.5
H31D C31B H31E 109.5
C29B C31B H31F 109.5
H31D C31B H31F 109.5
H31E C31B H31F 109.5
C37 C32 C33 116.1(7)
C37 C32 B1 121.2(7)
C33 C32 B1 122.7(7)
C34 C33 C32 122.1(8)
C34 C33 H33 119.0
C32 C33 H33 119.0
C35 C34 C33 121.1(8)
C35 C34 C38 119.5(7)
C33 C34 C38 119.3(8)
C34 C35 C36 118.8(8)
C34 C35 H35 120.6
C36 C35 H35 120.6
C35 C36 C37 119.8(8)
C35 C36 C39 119.5(8)
C37 C36 C39 120.6(8)
C32 C37 C36 121.9(8)
C32 C37 H37 119.0
C36 C37 H37 119.0
F1 C38 F2 108.1(7)
F1 C38 F3 106.7(7)
F2 C38 F3 104.1(7)
F1 C38 C34 113.0(7)
F2 C38 C34 112.8(7)
F3 C38 C34 111.7(7)
F4 C39 F6 106.6(7)
F4 C39 F5 106.3(7)
F6 C39 F5 103.8(7)
F4 C39 C36 113.1(7)
F6 C39 C36 114.2(7)
F5 C39 C36 112.1(7)
C41 C40 C45 115.5(8)
C41 C40 B1 123.6(7)
C45 C40 B1 120.8(7)
C40 C41 C42 122.1(8)
C40 C41 H41 118.9
C42 C41 H41 118.9
C43 C42 C41 121.7(8)
C43 C42 C46 120.9(8)
C41 C42 C46 117.4(8)
C42 C43 C44 117.1(9)
C42 C43 H43 121.4
C44 C43 H43 121.4
C43 C44 C45 120.8(8)
C43 C44 C47 117.6(9)
C45 C44 C47 121.6(9)
C40 C45 C44 122.8(8)
C40 C45 H45 118.6
C44 C45 H45 118.6
F9 C46 F7 107.3(8)
F9 C46 F8 105.4(9)
F7 C46 F8 100.4(8)
F9 C46 C42 114.6(8)
F7 C46 C42 113.2(8)
F8 C46 C42 114.6(9)
F12 C47 F10 106.2(9)
F12 C47 F11 104.6(8)
F10 C47 F11 102.0(9)
F12 C47 C44 114.2(8)
F10 C47 C44 114.6(8)
F11 C47 C44 114.0(9)
C49 C48 C53 113.9(7)
C49 C48 B1 124.6(7)
C53 C48 B1 121.5(7)
C48 C49 C50 123.6(8)
C48 C49 H49 118.2
C50 C49 H49 118.2
C49 C50 C51 121.0(8)
C49 C50 C54 119.3(8)
C51 C50 C54 119.6(8)
C52 C51 C50 117.0(8)
C52 C51 H51 121.5
C50 C51 H51 121.5
C53 C52 C51 120.8(8)
C53 C52 C55 120.1(8)
C51 C52 C55 119.1(7)
C52 C53 C48 123.8(8)
C52 C53 H53 118.1
C48 C53 H53 118.1
F13 C54 F15 104.8(8)
F13 C54 F14 107.0(8)
F15 C54 F14 105.9(7)
F13 C54 C50 113.2(7)
F15 C54 C50 113.9(8)
F14 C54 C50 111.5(8)
F18 C55 F16 106.7(7)
F18 C55 F17 104.6(7)
F16 C55 F17 104.1(7)
F18 C55 C52 112.8(7)
F16 C55 C52 114.2(7)
F17 C55 C52 113.6(7)
C57 C56 C61 114.5(7)
C57 C56 B1 122.4(7)
C61 C56 B1 123.0(7)
C56 C57 C58 124.5(9)
C56 C57 H57 117.8
C58 C57 H57 117.8
C57 C58 C59 118.9(8)
C57 C58 C62 120.6(9)
C59 C58 C62 120.4(8)
C60 C59 C58 118.3(8)
C60 C59 H59 120.9
C58 C59 H59 120.9
C59 C60 C61 121.3(8)
C59 C60 C63 119.0(8)
C61 C60 C63 119.7(8)
C60 C61 C56 122.5(8)
C60 C61 H61 118.7
C56 C61 H61 118.7
F19 C62 F20 112.3(10)
F19 C62 F21 99.7(10)
F20 C62 F21 98.4(9)
F19 C62 C58 116.7(9)
F20 C62 C58 113.4(11)
F21 C62 C58 113.9(11)
F23 C63 F24 105.7(8)
F23 C63 F22 106.6(8)
F24 C63 F22 102.4(7)
F23 C63 C60 113.9(7)
F24 C63 C60 113.5(7)
F22 C63 C60 113.9(8)
C56 B1 C32 111.4(6)
C56 B1 C48 108.3(7)
C32 B1 C48 109.2(6)
C56 B1 C40 111.2(7)
C32 B1 C40 108.2(7)
C48 B1 C40 108.4(6)

loop_
_geom_bond_atom_site_label_1
_geom_bond_atom_site_label_2
_geom_bond_distance
Rh1 C17 2.113(8)
Rh1 C16 2.136(7)
Rh1 C18 2.140(8)
Rh1 C15 2.161(8)
Rh1 C10 2.260(8)
Rh1 C7 2.300(8)
Rh1 C8 2.306(8)
Rh1 C9 2.317(9)
Rh1 C11 2.318(7)
Rh1 C6 2.341(7)
N1 C5 1.335(10)
N1 C1 1.336(11)
N2 C1 1.366(11)
N2 C24A 1.396(13)
N2 C24B 1.415(12)
N2 H2N 0.90(2)
C1 C2 1.421(13)
C2 C3 1.374(12)
C2 H2 0.9500
C3 C4 1.380(13)
C3 H3 0.9500
C4 C5 1.390(12)
C4 H4 0.9500
C5 C6 1.478(12)
C6 C7 1.407(12)
C6 C11 1.422(11)
C7 C8 1.425(12)
C7 C12 1.501(12)
C8 C9 1.414(12)
C8 H8 0.9500
C9 C10 1.396(12)
C9 H9 0.9500
C10 C11 1.437(12)
C10 H10 0.9500
C11 C13 1.507(12)
C12 H12A 0.9800
C12 H12B 0.9800
C12 H12C 0.9800
C13 H13A 0.9800
C13 H13B 0.9800
C13 H13C 0.9800
C14 C18 1.489(13)
C14 C15 1.496(12)
C14 C19 1.543(11)
C14 H14 1.0000
C15 C16 1.436(12)
C15 C20 1.497(12)
C16 C17 1.438(12)
C16 C21 1.506(12)
C17 C22 1.458(13)
C17 C18 1.485(13)
C18 C23 1.497(12)
C19 H19A 0.9800
C19 H19B 0.9800
C19 H19C 0.9800
C20 H20A 0.9800
C20 H20B 0.9800
C20 H20C 0.9800
C21 H21A 0.9800
C21 H21B 0.9800
C21 H21C 0.9800
C22 H22A 0.9800
C22 H22B 0.9800
C22 H22C 0.9800
C23 H23A 0.9800
C23 H23B 0.9800
C23 H23C 0.9800
C24A C25A 1.3900
C24A C29A 1.3900
C25A C26A 1.3900
C25A C30A 1.48(3)
C26A C27A 1.3900
C26A H26A 0.9500
C27A C28A 1.3900
C27A H27A 0.9500
C28A C29A 1.3900
C28A H28A 0.9500
C29A C31A 1.51(3)
C30A H30A 0.9800
C30A H30B 0.9800
C30A H30C 0.9800
C31A H31A 0.9800
C31A H31B 0.9800
C31A H31C 0.9800
C24B C25B 1.3900
C24B C29B 1.3900
C25B C26B 1.3900
C25B C30B 1.43(3)
C26B C27B 1.3900
C26B H26B 0.9500
C27B C28B 1.3900
C27B H27B 0.9500
C28B C29B 1.3900
C28B H28B 0.9500
C29B C31B 1.61(3)
C30B H30D 0.9800
C30B H30E 0.9800
C30B H30F 0.9800
C31B H31D 0.9800
C31B H31E 0.9800
C31B H31F 0.9800
F1 C38 1.290(8)
F2 C38 1.310(9)
F3 C38 1.336(9)
F4 C39 1.316(9)
F5 C39 1.324(9)
F6 C39 1.320(9)
F7 C46 1.304(10)
F8 C46 1.326(11)
F9 C46 1.280(10)
F10 C47 1.274(10)
F11 C47 1.326(11)
F12 C47 1.270(10)
F13 C54 1.314(10)
F14 C54 1.334(10)
F15 C54 1.318(9)
F16 C55 1.334(9)
F17 C55 1.336(9)
F18 C55 1.330(9)
F19 C62 1.262(11)
F20 C62 1.265(11)
F21 C62 1.330(12)
F22 C63 1.303(9)
F23 C63 1.271(9)
F24 C63 1.303(10)
C32 C37 1.388(12)
C32 C33 1.388(11)
C32 B1 1.641(12)
C33 C34 1.386(11)
C33 H33 0.9500
C34 C35 1.354(12)
C34 C38 1.516(12)
C35 C36 1.388(13)
C35 H35 0.9500
C36 C37 1.400(12)
C36 C39 1.503(12)
C37 H37 0.9500
C40 C41 1.381(11)
C40 C45 1.388(11)
C40 B1 1.665(13)
C41 C42 1.417(12)
C41 H41 0.9500
C42 C43 1.365(13)
C42 C46 1.505(13)
C43 C44 1.391(13)
C43 H43 0.9500
C44 C45 1.407(13)
C44 C47 1.476(13)
C45 H45 0.9500
C48 C49 1.379(11)
C48 C53 1.425(11)
C48 B1 1.648(11)
C49 C50 1.386(11)
C49 H49 0.9500
C50 C51 1.408(12)
C50 C54 1.490(13)
C51 C52 1.381(12)
C51 H51 0.9500
C52 C53 1.376(11)
C52 C55 1.480(12)
C53 H53 0.9500
C56 C57 1.384(12)
C56 C61 1.400(11)
C56 B1 1.621(12)
C57 C58 1.393(12)
C57 H57 0.9500
C58 C59 1.404(14)
C58 C62 1.450(14)
C59 C60 1.366(13)
C59 H59 0.9500
C60 C61 1.396(12)
C60 C63 1.493(12)
C61 H61 0.9500

loop_
_geom_torsion_atom_site_label_1
_geom_torsion_atom_site_label_2
_geom_torsion_atom_site_label_3
_geom_torsion_atom_site_label_4
_geom_torsion
C5 N1 C1 N2 178.5(8)
C5 N1 C1 C2 -1.1(14)
C24A N2 C1 N1 178.6(13)
C24B N2 C1 N1 179.6(12)
C24A N2 C1 C2 -1.8(17)
C24B N2 C1 C2 -0.7(17)
N1 C1 C2 C3 1.1(15)
N2 C1 C2 C3 -178.5(9)
C1 C2 C3 C4 -2.5(15)
C2 C3 C4 C5 3.8(15)
C1 N1 C5 C4 2.6(13)
C1 N1 C5 C6 -179.2(8)
C3 C4 C5 N1 -3.9(14)
C3 C4 C5 C6 178.0(8)
N1 C5 C6 C7 -79.6(10)
C4 C5 C6 C7 98.6(10)
N1 C5 C6 C11 95.4(9)
C4 C5 C6 C11 -86.5(10)
N1 C5 C6 Rh1 -171.9(6)
C4 C5 C6 Rh1 6.3(13)
C17 Rh1 C6 C7 -176.9(11)
C16 Rh1 C6 C7 -60.9(8)
C18 Rh1 C6 C7 -161.3(5)
C15 Rh1 C6 C7 -88.7(5)
C10 Rh1 C6 C7 101.9(6)
C8 Rh1 C6 C7 30.1(5)
C9 Rh1 C6 C7 66.0(5)
C11 Rh1 C6 C7 131.8(7)
C17 Rh1 C6 C11 51.3(14)
C16 Rh1 C6 C11 167.3(5)
C18 Rh1 C6 C11 66.9(6)
C15 Rh1 C6 C11 139.5(5)
C10 Rh1 C6 C11 -29.9(5)
C7 Rh1 C6 C11 -131.8(7)
C8 Rh1 C6 C11 -101.8(5)
C9 Rh1 C6 C11 -65.8(5)
C17 Rh1 C6 C5 -62.7(16)
C16 Rh1 C6 C5 53.3(11)
C18 Rh1 C6 C5 -47.1(9)
C15 Rh1 C6 C5 25.5(9)
C10 Rh1 C6 C5 -143.9(9)
C7 Rh1 C6 C5 114.2(10)
C8 Rh1 C6 C5 144.2(9)
C9 Rh1 C6 C5 -179.9(8)
C11 Rh1 C6 C5 -114.0(10)
C11 C6 C7 C8 -3.3(11)
C5 C6 C7 C8 171.6(7)
Rh1 C6 C7 C8 -57.5(7)
C11 C6 C7 C12 -179.7(7)
C5 C6 C7 C12 -4.8(12)
Rh1 C6 C7 C12 126.1(8)
C11 C6 C7 Rh1 54.2(6)
C5 C6 C7 Rh1 -130.9(7)
C17 Rh1 C7 C6 177.6(8)
C16 Rh1 C7 C6 147.4(5)
C18 Rh1 C7 C6 40.8(9)
C15 Rh1 C7 C6 106.3(5)
C10 Rh1 C7 C6 -65.7(5)
C8 Rh1 C7 C6 -130.2(7)
C9 Rh1 C7 C6 -101.5(5)
C11 Rh1 C7 C6 -28.9(5)
C17 Rh1 C7 C8 -52.2(11)
C16 Rh1 C7 C8 -82.4(6)
C18 Rh1 C7 C8 171.0(7)
C15 Rh1 C7 C8 -123.5(5)
C10 Rh1 C7 C8 64.5(5)
C9 Rh1 C7 C8 28.7(5)
C11 Rh1 C7 C8 101.3(5)
C6 Rh1 C7 C8 130.2(7)
C17 Rh1 C7 C12 60.8(14)
C16 Rh1 C7 C12 30.5(9)
C18 Rh1 C7 C12 -76.1(11)
C15 Rh1 C7 C12 -10.6(9)
C10 Rh1 C7 C12 177.4(9)
C8 Rh1 C7 C12 112.9(10)
C9 Rh1 C7 C12 141.6(9)
C11 Rh1 C7 C12 -145.7(9)
C6 Rh1 C7 C12 -116.9(10)
C6 C7 C8 C9 2.6(12)
C12 C7 C8 C9 179.1(8)
Rh1 C7 C8 C9 -55.8(7)
C6 C7 C8 Rh1 58.3(7)
C12 C7 C8 Rh1 -125.2(7)
C17 Rh1 C8 C9 -68.8(6)
C16 Rh1 C8 C9 -111.3(5)
C18 Rh1 C8 C9 -31.8(15)
C15 Rh1 C8 C9 -153.9(5)
C10 Rh1 C8 C9 29.3(5)
C7 Rh1 C8 C9 131.9(7)
C11 Rh1 C8 C9 66.4(5)
C6 Rh1 C8 C9 102.5(5)
C17 Rh1 C8 C7 159.3(5)
C16 Rh1 C8 C7 116.8(5)
C18 Rh1 C8 C7 -163.7(12)
C15 Rh1 C8 C7 74.2(6)
C10 Rh1 C8 C7 -102.6(5)
C9 Rh1 C8 C7 -131.9(7)
C11 Rh1 C8 C7 -65.5(5)
C6 Rh1 C8 C7 -29.4(4)
C7 C8 C9 C10 1.4(12)
Rh1 C8 C9 C10 -54.0(7)
C7 C8 C9 Rh1 55.3(7)
C17 Rh1 C9 C10 -99.6(5)
C16 Rh1 C9 C10 -142.3(5)
C18 Rh1 C9 C10 -58.4(7)
C15 Rh1 C9 C10 -174.9(6)
C7 Rh1 C9 C10 101.9(5)
C8 Rh1 C9 C10 130.9(8)
C11 Rh1 C9 C10 30.2(5)
C6 Rh1 C9 C10 66.1(5)
C17 Rh1 C9 C8 129.6(5)
C16 Rh1 C9 C8 86.9(5)
C18 Rh1 C9 C8 170.7(5)
C15 Rh1 C9 C8 54.3(9)
C10 Rh1 C9 C8 -130.9(8)
C7 Rh1 C9 C8 -29.0(5)
C11 Rh1 C9 C8 -100.7(5)
C6 Rh1 C9 C8 -64.7(5)
C8 C9 C10 C11 -4.5(12)
Rh1 C9 C10 C11 -59.4(7)
C8 C9 C10 Rh1 54.8(7)
C17 Rh1 C10 C9 94.8(6)
C16 Rh1 C10 C9 63.8(7)
C18 Rh1 C10 C9 138.6(5)
C7 Rh1 C10 C9 -65.7(5)
C8 Rh1 C10 C9 -29.4(5)
C11 Rh1 C10 C9 -130.4(8)
C6 Rh1 C10 C9 -101.3(6)
C17 Rh1 C10 C11 -134.8(5)
C16 Rh1 C10 C11 -165.9(5)
C18 Rh1 C10 C11 -91.1(5)
C7 Rh1 C10 C11 64.7(5)
C8 Rh1 C10 C11 101.0(5)
C9 Rh1 C10 C11 130.4(8)
C6 Rh1 C10 C11 29.1(5)
C7 C6 C11 C10 0.2(11)
C5 C6 C11 C10 -174.7(7)
Rh1 C6 C11 C10 54.1(6)
C7 C6 C11 C13 179.6(7)
C5 C6 C11 C13 4.7(11)
Rh1 C6 C11 C13 -126.5(7)
C7 C6 C11 Rh1 -53.9(6)
C5 C6 C11 Rh1 131.1(7)
C9 C10 C11 C6 3.8(11)
Rh1 C10 C11 C6 -55.9(6)
C9 C10 C11 C13 -175.6(8)
Rh1 C10 C11 C13 124.7(7)
C9 C10 C11 Rh1 59.7(7)
C17 Rh1 C11 C6 -163.7(5)
C18 Rh1 C11 C6 -128.1(5)
C15 Rh1 C11 C6 -62.1(6)
C10 Rh1 C11 C6 130.8(7)
C7 Rh1 C11 C6 28.7(5)
C8 Rh1 C11 C6 65.3(5)
C9 Rh1 C11 C6 101.5(5)
C17 Rh1 C11 C10 65.5(7)
C18 Rh1 C11 C10 101.0(5)
C15 Rh1 C11 C10 167.0(5)
C7 Rh1 C11 C10 -102.2(6)
C8 Rh1 C11 C10 -65.6(5)
C9 Rh1 C11 C10 -29.3(5)
C6 Rh1 C11 C10 -130.8(7)
C17 Rh1 C11 C13 -47.6(9)
C18 Rh1 C11 C13 -12.1(9)
C15 Rh1 C11 C13 53.9(9)
C10 Rh1 C11 C13 -113.1(10)
C7 Rh1 C11 C13 144.7(9)
C8 Rh1 C11 C13 -178.7(8)
C9 Rh1 C11 C13 -142.4(9)
C6 Rh1 C11 C13 116.1(10)
C18 C14 C15 C16 35.8(8)
C19 C14 C15 C16 -84.6(9)
C18 C14 C15 C20 -167.2(8)
C19 C14 C15 C20 72.4(11)
C18 C14 C15 Rh1 -33.3(6)
C19 C14 C15 Rh1 -153.7(7)
C17 Rh1 C15 C16 -39.0(5)
C18 Rh1 C15 C16 -84.7(5)
C7 Rh1 C15 C16 119.8(4)
C8 Rh1 C15 C16 82.9(5)
C9 Rh1 C15 C16 47.4(8)
C11 Rh1 C15 C16 -167.7(4)
C6 Rh1 C15 C16 157.7(4)
C17 Rh1 C15 C14 71.2(5)
C16 Rh1 C15 C14 110.2(7)
C18 Rh1 C15 C14 25.5(5)
C7 Rh1 C15 C14 -130.0(5)
C8 Rh1 C15 C14 -167.0(5)
C9 Rh1 C15 C14 157.6(6)
C11 Rh1 C15 C14 -57.5(7)
C6 Rh1 C15 C14 -92.2(5)
C17 Rh1 C15 C20 -157.0(9)
C16 Rh1 C15 C20 -118.0(10)
C18 Rh1 C15 C20 157.3(9)
C7 Rh1 C15 C20 1.8(9)
C8 Rh1 C15 C20 -35.2(10)
C9 Rh1 C15 C20 -70.6(11)
C11 Rh1 C15 C20 74.3(9)
C6 Rh1 C15 C20 39.7(9)
C14 C15 C16 C17 -24.2(8)
C20 C15 C16 C17 179.5(7)
Rh1 C15 C16 C17 60.9(5)
C14 C15 C16 C21 155.5(8)
C20 C15 C16 C21 -0.8(13)
Rh1 C15 C16 C21 -119.3(8)
C14 C15 C16 Rh1 -85.1(5)
C20 C15 C16 Rh1 118.6(8)
C17 Rh1 C16 C15 116.4(7)
C18 Rh1 C16 C15 75.4(5)
C10 Rh1 C16 C15 165.0(5)
C7 Rh1 C16 C15 -79.5(5)
C8 Rh1 C16 C15 -118.7(5)
C9 Rh1 C16 C15 -157.8(5)
C6 Rh1 C16 C15 -42.1(8)
C18 Rh1 C16 C17 -41.0(5)
C15 Rh1 C16 C17 -116.4(7)
C10 Rh1 C16 C17 48.6(7)
C7 Rh1 C16 C17 164.1(5)
C8 Rh1 C16 C17 124.9(5)
C9 Rh1 C16 C17 85.8(6)
C6 Rh1 C16 C17 -158.5(6)
C17 Rh1 C16 C21 -120.7(10)
C18 Rh1 C16 C21 -161.7(9)
C15 Rh1 C16 C21 123.0(10)
C10 Rh1 C16 C21 -72.0(10)
C7 Rh1 C16 C21 43.4(9)
C8 Rh1 C16 C21 4.2(9)
C9 Rh1 C16 C21 -34.8(9)
C6 Rh1 C16 C21 80.9(10)
C15 C16 C17 C22 178.8(8)
C21 C16 C17 C22 -0.9(13)
Rh1 C16 C17 C22 -118.9(8)
C15 C16 C17 C18 0.7(8)
C21 C16 C17 C18 -179.1(8)
Rh1 C16 C17 C18 63.0(5)
C15 C16 C17 Rh1 -62.3(5)
C21 C16 C17 Rh1 118.0(8)
C18 Rh1 C17 C16 114.0(7)
C15 Rh1 C17 C16 38.5(5)
C10 Rh1 C17 C16 -151.6(5)
C7 Rh1 C17 C16 -41.1(12)
C8 Rh1 C17 C16 -78.0(6)
C9 Rh1 C17 C16 -113.4(5)
C11 Rh1 C17 C16 172.6(5)
C6 Rh1 C17 C16 133.7(11)
C16 Rh1 C17 C22 119.9(11)
C18 Rh1 C17 C22 -126.1(10)
C15 Rh1 C17 C22 158.4(9)
C10 Rh1 C17 C22 -31.7(9)
C7 Rh1 C17 C22 78.9(12)
C8 Rh1 C17 C22 41.9(10)
C9 Rh1 C17 C22 6.5(9)
C11 Rh1 C17 C22 -67.5(10)
C6 Rh1 C17 C22 -106.4(14)
C16 Rh1 C17 C18 -114.0(7)
C15 Rh1 C17 C18 -75.5(5)
C10 Rh1 C17 C18 94.4(5)
C7 Rh1 C17 C18 -155.0(8)
C8 Rh1 C17 C18 168.0(5)
C9 Rh1 C17 C18 132.6(5)
C11 Rh1 C17 C18 58.6(6)
C6 Rh1 C17 C18 19.7(14)
C16 C17 C18 C14 23.0(8)
C22 C17 C18 C14 -155.0(9)
Rh1 C17 C18 C14 86.4(6)
C16 C17 C18 C23 179.9(8)
C22 C17 C18 C23 1.9(14)
Rh1 C17 C18 C23 -116.8(8)
C16 C17 C18 Rh1 -63.3(5)
C22 C17 C18 Rh1 118.7(9)
C15 C14 C18 C17 -34.8(8)
C19 C14 C18 C17 86.7(9)
C15 C14 C18 C23 168.5(8)
C19 C14 C18 C23 -70.0(11)
C15 C14 C18 Rh1 33.8(6)
C19 C14 C18 Rh1 155.3(7)
C16 Rh1 C18 C17 39.7(5)
C15 Rh1 C18 C17 83.3(5)
C10 Rh1 C18 C17 -101.8(5)
C7 Rh1 C18 C17 158.8(7)
C8 Rh1 C18 C17 -45.4(15)
C9 Rh1 C18 C17 -70.2(6)
C11 Rh1 C18 C17 -140.1(5)
C6 Rh1 C18 C17 -173.9(4)
C17 Rh1 C18 C14 -108.9(7)
C16 Rh1 C18 C14 -69.2(5)
C15 Rh1 C18 C14 -25.6(5)
C10 Rh1 C18 C14 149.3(5)
C7 Rh1 C18 C14 49.9(9)
C8 Rh1 C18 C14 -154.3(12)
C9 Rh1 C18 C14 -179.0(5)
C11 Rh1 C18 C14 111.1(5)
C6 Rh1 C18 C14 77.2(6)
C17 Rh1 C18 C23 116.3(10)
C16 Rh1 C18 C23 156.0(10)
C15 Rh1 C18 C23 -160.4(10)
C10 Rh1 C18 C23 14.5(9)
C7 Rh1 C18 C23 -84.9(11)
C8 Rh1 C18 C23 70.9(16)
C9 Rh1 C18 C23 46.1(10)
C11 Rh1 C18 C23 -23.8(9)
C6 Rh1 C18 C23 -57.6(10)
C1 N2 C24A C25A 85.2(15)
C24B N2 C24A C25A 57(61)
C1 N2 C24A C29A -89.5(19)
C24B N2 C24A C29A -118(62)
C29A C24A C25A C26A 0.0
N2 C24A C25A C26A -175(2)
C29A C24A C25A C30A 179(2)
N2 C24A C25A C30A 4(2)
C24A C25A C26A C27A 0.0
C30A C25A C26A C27A -179(2)
C25A C26A C27A C28A 0.0
C26A C27A C28A C29A 0.0
C27A C28A C29A C24A 0.0
C27A C28A C29A C31A 178(2)
C25A C24A C29A C28A 0.0
N2 C24A C29A C28A 174(3)
C25A C24A C29A C31A -178(2)
N2 C24A C29A C31A -4(2)
C1 N2 C24B C25B 86(2)
C24A N2 C24B C25B -122(62)
C1 N2 C24B C29B -93.6(13)
C24A N2 C24B C29B 58(61)
C29B C24B C25B C26B 0.0
N2 C24B C25B C26B -179(3)
C29B C24B C25B C30B -180(2)
N2 C24B C25B C30B 1(2)
C24B C25B C26B C27B 0.0
C30B C25B C26B C27B 180(2)
C25B C26B C27B C28B 0.0
C26B C27B C28B C29B 0.0
C27B C28B C29B C24B 0.0
C27B C28B C29B C31B 179(2)
C25B C24B C29B C28B 0.0
N2 C24B C29B C28B 179(2)
C25B C24B C29B C31B -179(2)
N2 C24B C29B C31B 0.0(19)
C37 C32 C33 C34 -2.7(11)
B1 C32 C33 C34 176.9(7)
C32 C33 C34 C35 2.0(12)
C32 C33 C34 C38 -178.3(7)
C33 C34 C35 C36 -1.7(12)
C38 C34 C35 C36 178.6(7)
C34 C35 C36 C37 2.2(12)
C34 C35 C36 C39 177.7(7)
C33 C32 C37 C36 3.2(12)
B1 C32 C37 C36 -176.4(7)
C35 C36 C37 C32 -3.1(12)
C39 C36 C37 C32 -178.5(7)
C35 C34 C38 F1 23.8(11)
C33 C34 C38 F1 -155.9(8)
C35 C34 C38 F2 -99.2(9)
C33 C34 C38 F2 81.1(9)
C35 C34 C38 F3 144.1(8)
C33 C34 C38 F3 -35.6(10)
C35 C36 C39 F4 39.6(11)
C37 C36 C39 F4 -145.0(8)
C35 C36 C39 F6 161.7(7)
C37 C36 C39 F6 -22.8(11)
C35 C36 C39 F5 -80.6(10)
C37 C36 C39 F5 94.8(9)
C45 C40 C41 C42 1.2(12)
B1 C40 C41 C42 178.0(7)
C40 C41 C42 C43 -1.3(13)
C40 C41 C42 C46 176.6(8)
C41 C42 C43 C44 -0.2(13)
C46 C42 C43 C44 -178.0(8)
C42 C43 C44 C45 1.6(13)
C42 C43 C44 C47 -179.1(8)
C41 C40 C45 C44 0.2(12)
B1 C40 C45 C44 -176.7(7)
C43 C44 C45 C40 -1.6(13)
C47 C44 C45 C40 179.1(8)
C43 C42 C46 F9 2.7(13)
C41 C42 C46 F9 -175.2(9)
C43 C42 C46 F7 -120.8(9)
C41 C42 C46 F7 61.3(11)
C43 C42 C46 F8 124.8(10)
C41 C42 C46 F8 -53.1(11)
C43 C44 C47 F12 -145.5(9)
C45 C44 C47 F12 33.8(12)
C43 C44 C47 F10 91.7(11)
C45 C44 C47 F10 -89.0(11)
C43 C44 C47 F11 -25.3(12)
C45 C44 C47 F11 154.0(9)
C53 C48 C49 C50 -2.1(12)
B1 C48 C49 C50 178.1(8)
C48 C49 C50 C51 1.5(13)
C48 C49 C50 C54 179.4(8)
C49 C50 C51 C52 -0.9(13)
C54 C50 C51 C52 -178.7(8)
C50 C51 C52 C53 1.1(13)
C50 C51 C52 C55 -178.0(8)
C51 C52 C53 C48 -2.0(14)
C55 C52 C53 C48 177.1(8)
C49 C48 C53 C52 2.4(12)
B1 C48 C53 C52 -177.9(8)
C49 C50 C54 F13 53.7(11)
C51 C50 C54 F13 -128.4(9)
C49 C50 C54 F15 173.3(8)
C51 C50 C54 F15 -8.8(12)
C49 C50 C54 F14 -66.9(10)
C51 C50 C54 F14 111.0(9)
C53 C52 C55 F18 -86.2(10)
C51 C52 C55 F18 93.0(10)
C53 C52 C55 F16 151.8(8)
C51 C52 C55 F16 -29.0(12)
C53 C52 C55 F17 32.6(12)
C51 C52 C55 F17 -148.2(8)
C61 C56 C57 C58 1.7(13)
B1 C56 C57 C58 178.8(8)
C56 C57 C58 C59 -2.2(14)
C56 C57 C58 C62 178.2(9)
C57 C58 C59 C60 1.4(14)
C62 C58 C59 C60 -179.0(9)
C58 C59 C60 C61 -0.3(13)
C58 C59 C60 C63 -178.6(8)
C59 C60 C61 C56 -0.1(13)
C63 C60 C61 C56 178.2(8)
C57 C56 C61 C60 -0.6(12)
B1 C56 C61 C60 -177.6(8)
C57 C58 C62 F19 -154.2(11)
C59 C58 C62 F19 26.2(16)
C57 C58 C62 F20 72.8(14)
C59 C58 C62 F20 -106.8(12)
C57 C58 C62 F21 -38.7(14)
C59 C58 C62 F21 141.6(10)
C59 C60 C63 F23 -140.4(9)
C61 C60 C63 F23 41.3(11)
C59 C60 C63 F24 98.7(10)
C61 C60 C63 F24 -79.6(10)
C59 C60 C63 F22 -18.0(12)
C61 C60 C63 F22 163.8(8)
C57 C56 B1 C32 167.6(7)
C61 C56 B1 C32 -15.6(11)
C57 C56 B1 C48 -72.2(10)
C61 C56 B1 C48 104.6(8)
C57 C56 B1 C40 46.8(10)
C61 C56 B1 C40 -136.3(8)
C37 C32 B1 C56 79.8(9)
C33 C32 B1 C56 -99.7(9)
C37 C32 B1 C48 -39.8(10)
C33 C32 B1 C48 140.7(7)
C37 C32 B1 C40 -157.6(7)
C33 C32 B1 C40 22.8(10)
C49 C48 B1 C56 18.6(11)
C53 C48 B1 C56 -161.1(7)
C49 C48 B1 C32 140.1(8)
C53 C48 B1 C32 -39.6(10)
C49 C48 B1 C40 -102.2(9)
C53 C48 B1 C40 78.1(9)
C41 C40 B1 C56 15.3(10)
C45 C40 B1 C56 -168.0(7)
C41 C40 B1 C32 -107.4(8)
C45 C40 B1 C32 69.3(9)
C41 C40 B1 C48 134.3(8)
C45 C40 B1 C48 -49.0(9)
